data_7158995
loop_
_publ_author_name
'Sun, Yunpeng'
'Wang, Yongyue'
'Li, Yaqi'
'Wang, Siyuan'
'Zhang, Danyang'
'Kong, Lingyi'
'Luo, Jun'

_publ_section_title
;
 Sarcaglarone A, a lindenane--monoterpene heterodimer from the seeds of
 Sarcandra glabra
;
_journal_name_full 'Organic &amp; Biomolecular Chemistry'
_journal_paper_doi 10.1039/D2OB01830F
_journal_year 2022
_chemical_formula_sum 'C25 H29 O6'
_chemical_formula_weight 425.48
_space_group_crystal_system orthorhombic
_space_group_IT_number 19
_space_group_name_Hall 'P 2ac 2ab'
_space_group_name_H-M_alt 'P 21 21 21'
_atom_sites_solution_hydrogens geom
_audit_creation_method SHELXL-2019/1
_audit_update_record
;
2022-08-30 deposited with the CCDC.	2022-11-09 downloaded from the CCDC.
;
_cell_angle_alpha 90
_cell_angle_beta 90
_cell_angle_gamma 90
_cell_formula_units_Z 4
_cell_length_a 10.070(3)
_cell_length_b 10.261(2)
_cell_length_c 21.377(4)
_cell_measurement_reflns_used 4016
_cell_measurement_temperature 150(2)
_cell_measurement_theta_max 60.75
_cell_measurement_theta_min 4.14
_cell_volume 2208.8(9)
_computing_cell_refinement 'Bruker SAINT'
_computing_data_collection 'Bruker APEX2'
_computing_data_reduction 'Bruker SAINT'
_computing_molecular_graphics 'Bruker SHELXTL'
_computing_publication_material 'Bruker SHELXTL'
_computing_structure_refinement 'SHELXL-2019/1 (Sheldrick, 2019)'
_computing_structure_solution 'SHELXS-97 (Sheldrick 2008)'
_diffrn_ambient_temperature 150(2)
_diffrn_measured_fraction_theta_full 0.994
_diffrn_measured_fraction_theta_max 0.994
_diffrn_measurement_device_type 'Bruker APEX-II CCD'
_diffrn_measurement_method '\f and \w scans'
_diffrn_radiation_type CuK\a
_diffrn_radiation_wavelength 1.54178
_diffrn_reflns_av_R_equivalents 0.0865
_diffrn_reflns_av_unetI/netI 0.0290
_diffrn_reflns_Laue_measured_fraction_full 0.994
_diffrn_reflns_Laue_measured_fraction_max 0.994
_diffrn_reflns_limit_h_max 11
_diffrn_reflns_limit_h_min -11
_diffrn_reflns_limit_k_max 12
_diffrn_reflns_limit_k_min -12
_diffrn_reflns_limit_l_max 25
_diffrn_reflns_limit_l_min -25
_diffrn_reflns_number 33459
_diffrn_reflns_point_group_measured_fraction_full 0.994
_diffrn_reflns_point_group_measured_fraction_max 0.993
_diffrn_reflns_theta_full 66.906
_diffrn_reflns_theta_max 66.906
_diffrn_reflns_theta_min 4.136
_exptl_absorpt_coefficient_mu 0.741
_exptl_absorpt_correction_type none
_exptl_crystal_density_diffrn 1.279
_exptl_crystal_F_000 908
_exptl_crystal_size_max 0.100
_exptl_crystal_size_mid 0.040
_exptl_crystal_size_min 0.040
_refine_diff_density_max 0.480
_refine_diff_density_min -0.248
_refine_diff_density_rms 0.062
_refine_ls_abs_structure_details
; 
 Flack x determined using 779 quotients [(I+)-(I-)]/[(I+)+(I-)] 
 (Parsons, Flack and Wagner, Acta Cryst. B69 (2013) 249-259). 
;
_refine_ls_abs_structure_Flack 0.00(15)
_refine_ls_extinction_method none
_refine_ls_goodness_of_fit_ref 0.981
_refine_ls_hydrogen_treatment constr
_refine_ls_matrix_type full
_refine_ls_number_parameters 305
_refine_ls_number_reflns 3905
_refine_ls_number_restraints 258
_refine_ls_restrained_S_all 1.092
_refine_ls_R_factor_all 0.1322
_refine_ls_R_factor_gt 0.0997
_refine_ls_shift/su_max 0.000
_refine_ls_shift/su_mean 0.000
_refine_ls_structure_factor_coef Fsqd
_refine_ls_weighting_details 'w=1/[\s^2^(Fo^2^)+(0.0800P)^2^+3.0000P] where P=(Fo^2^+2Fc^2^)/3'
_refine_ls_weighting_scheme calc
_refine_ls_wR_factor_gt 0.2359
_refine_ls_wR_factor_ref 0.2583
_reflns_Friedel_coverage 0.743
_reflns_Friedel_fraction_full 0.993
_reflns_Friedel_fraction_max 0.993
_reflns_number_gt 2406
_reflns_number_total 3905
_reflns_threshold_expression 'I > 2\s(I)'
_cod_data_source_file d2ob01830f2.cif
_cod_data_source_block cu_20220830ZDY_0m
_cod_original_cell_volume 2209.1(9)
_cod_database_code 7158995
_shelx_shelxl_version_number 2019/1
_shelx_space_group_comment
; 
The symmetry employed for this shelxl refinement is uniquely defined 
by the following loop, which should always be used as a source of 
symmetry information in preference to the above space-group names. 
They are only intended as comments. 
;
_shelx_estimated_absorpt_t_min 0.930
_shelx_estimated_absorpt_t_max 0.971

loop_
_space_group_symop_operation_xyz
'x, y, z'
'-x+1/2, -y, z+1/2'
'-x, y+1/2, -z+1/2'
'x+1/2, -y+1/2, -z'

loop_
_atom_site_label
_atom_site_type_symbol
_atom_site_fract_x
_atom_site_fract_y
_atom_site_fract_z
_atom_site_U_iso_or_equiv
_atom_site_adp_type
_atom_site_occupancy
_atom_site_site_symmetry_order
_atom_site_calc_flag
_atom_site_refinement_flags_posn
_atom_site_refinement_flags_adp
_atom_site_refinement_flags_occupancy
_atom_site_disorder_assembly
_atom_site_disorder_group
C4 C 0.8610(11) 0.3147(18) 0.2978(5) 0.140(3) Uani 1 1 d . U . . .
C4' C 0.2914(11) 0.6901(10) 0.3876(5) 0.107(3) Uani 1 1 d . U . . .
H4' H 0.316702 0.670883 0.431903 0.129 Uiso 1 1 calc R U . . .
C5 C 0.7522(10) 0.4026(13) 0.3291(4) 0.115(3) Uani 1 1 d . U . . .
H5 H 0.665867 0.371473 0.311552 0.138 Uiso 1 1 calc R U . . .
C5' C 0.3462(10) 0.5909(9) 0.3433(4) 0.095(2) Uani 1 1 d . U . . .
H5' H 0.269796 0.555492 0.318680 0.114 Uiso 1 1 calc R U . . .
C6 C 0.7446(11) 0.5455(13) 0.3272(5) 0.123(3) Uani 1 1 d . U . . .
H6 H 0.794896 0.598167 0.299359 0.148 Uiso 1 1 calc R U . . .
C6' C 0.4275(9) 0.4724(8) 0.3677(4) 0.084(2) Uani 1 1 d . U . . .
H6' H 0.464083 0.432844 0.328582 0.100 Uiso 1 1 calc R U . . .
C7 C 0.6518(11) 0.5967(10) 0.3724(4) 0.108(3) Uani 1 1 d . U . . .
C7' C 0.3442(11) 0.3648(9) 0.3949(5) 0.103(2) Uani 1 1 d . U . . .
C8 C 0.5531(8) 0.5045(7) 0.4062(3) 0.0779(18) Uani 1 1 d . U . . .
C8' C 0.2706(12) 0.2845(11) 0.3436(6) 0.134(4) Uani 1 1 d . U . . .
H8'A H 0.198157 0.336818 0.326119 0.200 Uiso 1 1 calc R U . . .
H8'B H 0.234186 0.204878 0.362245 0.200 Uiso 1 1 calc R U . . .
H8'C H 0.333138 0.261377 0.310324 0.200 Uiso 1 1 calc R U . . .
C9 C 0.6229(8) 0.3774(8) 0.4287(4) 0.087(2) Uani 1 1 d . U . . .
H9A H 0.634005 0.377430 0.475194 0.104 Uiso 0.675(12) 1 calc R U P A 1
H9B H 0.659853 0.412312 0.468759 0.104 Uiso 0.325(12) 1 calc R U P A 2
C9' C 0.308(2) 0.9407(13) 0.3957(8) 0.219(7) Uani 1 1 d . U . . .
H9'A H 0.374421 1.003002 0.380613 0.329 Uiso 1 1 calc R U . . .
H9'B H 0.313515 0.934192 0.441358 0.329 Uiso 1 1 calc R U . . .
H9'C H 0.219098 0.970694 0.383749 0.329 Uiso 1 1 calc R U . . .
C10 C 0.7567(9) 0.3501(9) 0.3957(4) 0.093(2) Uani 1 1 d . U . . .
C10' C 0.2422(13) 0.4096(12) 0.4434(5) 0.131(4) Uani 1 1 d . U . . .
H10A H 0.173465 0.461833 0.422816 0.197 Uiso 1 1 calc R U . . .
H10B H 0.286531 0.462364 0.475420 0.197 Uiso 1 1 calc R U . . .
H10C H 0.201257 0.333279 0.463127 0.197 Uiso 1 1 calc R U . . .
C11 C 0.6554(14) 0.7097(11) 0.4073(6) 0.132(3) Uani 1 1 d . U . . .
C12 C 0.5694(13) 0.6984(10) 0.4606(6) 0.120(3) Uani 1 1 d . U . . .
C13 C 0.7470(16) 0.8210(13) 0.3936(8) 0.178(6) Uani 1 1 d . U . . .
H13A H 0.696197 0.902343 0.392402 0.267 Uiso 1 1 calc R U . . .
H13B H 0.790139 0.806895 0.353075 0.267 Uiso 1 1 calc R U . . .
H13C H 0.814780 0.826492 0.426430 0.267 Uiso 1 1 calc R U . . .
C14 C 0.8654(10) 0.4150(11) 0.4345(5) 0.110(3) Uani 1 1 d . U . . .
H14A H 0.885879 0.360575 0.470856 0.165 Uiso 1 1 calc R U . . .
H14B H 0.834691 0.500755 0.448607 0.165 Uiso 1 1 calc R U . . .
H14C H 0.945326 0.425503 0.408819 0.165 Uiso 1 1 calc R U . . .
C15 C 0.9413(12) 0.368(2) 0.2531(6) 0.199(7) Uani 1 1 d . U . . .
H15A H 1.010399 0.318081 0.234871 0.239 Uiso 1 1 calc R U . . .
H15B H 0.927904 0.456048 0.240208 0.239 Uiso 1 1 calc R U . . .
C1 C 0.7855(11) 0.2036(13) 0.3862(6) 0.131(3) Uani 1 1 d . U . . .
H1 H 0.717663 0.138167 0.399582 0.157 Uiso 1 1 calc R U . . .
O1 O 0.5443(11) 0.2621(9) 0.4079(6) 0.091(2) Uani 0.675(12) 1 d . U P A 1
O2 O 0.4164(9) 0.2849(9) 0.4401(5) 0.096(3) Uani 0.675(12) 1 d . U P A 1
O1A O 0.533(2) 0.2969(17) 0.4537(10) 0.090(3) Uani 0.325(12) 1 d . U P A 2
O2A O 0.469(3) 0.260(2) 0.3981(13) 0.095(4) Uani 0.325(12) 1 d . U P A 2
O3 O 0.5139(6) 0.5745(6) 0.4634(3) 0.0943(16) Uani 1 1 d . U . . .
O4 O 0.5471(10) 0.7737(8) 0.5037(5) 0.166(4) Uani 1 1 d . U . . .
O5 O 0.4866(12) 0.6319(10) 0.2511(4) 0.168(4) Uani 1 1 d . U . . .
O6 O 0.1494(9) 0.6914(14) 0.3793(4) 0.181(4) Uani 1 1 d . U . . .
H6A H 0.113195 0.722627 0.411328 0.271 Uiso 1 1 calc R U . . .
C1' C 0.4309(14) 0.6700(12) 0.2987(5) 0.126(3) Uani 1 1 d . U . . .
C2 C 0.9314(13) 0.1631(15) 0.3828(6) 0.158(4) Uani 1 1 d . U . . .
H2A H 0.999427 0.228738 0.393983 0.189 Uiso 1 1 calc R U . . .
H2B H 0.954221 0.072057 0.393607 0.189 Uiso 1 1 calc R U . . .
C2' C 0.4175(16) 0.8149(14) 0.3188(7) 0.152(4) Uani 1 1 d . U . . .
H2' H 0.460142 0.887590 0.300030 0.183 Uiso 1 1 calc R U . . .
C3 C 0.8543(14) 0.1851(17) 0.3278(7) 0.153(4) Uani 1 1 d . U . . .
H3 H 0.829770 0.108369 0.301440 0.183 Uiso 1 1 calc R U . . .
C3' C 0.3320(17) 0.8180(13) 0.3690(6) 0.149(4) Uani 1 1 d . U . . .

loop_
_atom_site_aniso_label
_atom_site_aniso_U_11
_atom_site_aniso_U_22
_atom_site_aniso_U_33
_atom_site_aniso_U_23
_atom_site_aniso_U_13
_atom_site_aniso_U_12
C4 0.091(5) 0.240(9) 0.088(6) -0.019(7) -0.006(5) 0.007(7)
C4' 0.135(7) 0.096(5) 0.090(5) 0.005(5) -0.008(5) 0.023(5)
C5 0.085(5) 0.177(7) 0.083(4) -0.012(5) 0.010(4) -0.010(6)
C5' 0.115(5) 0.092(5) 0.079(4) -0.001(4) -0.025(4) 0.017(5)
C6 0.105(6) 0.163(8) 0.102(6) 0.035(6) 0.015(5) -0.025(6)
C6' 0.097(5) 0.079(4) 0.074(4) -0.007(3) -0.015(4) -0.005(4)
C7 0.131(6) 0.103(5) 0.088(5) 0.002(4) -0.007(5) -0.037(5)
C7' 0.107(5) 0.087(5) 0.116(5) -0.003(4) -0.013(5) -0.016(4)
C8 0.090(4) 0.083(4) 0.061(3) -0.005(3) -0.010(3) -0.013(4)
C8' 0.115(8) 0.116(7) 0.170(10) -0.047(7) -0.028(7) -0.018(7)
C9 0.080(4) 0.090(4) 0.091(4) 0.010(4) 0.001(4) -0.002(4)
C9' 0.342(19) 0.095(8) 0.221(14) -0.015(9) -0.108(15) 0.024(11)
C10 0.072(4) 0.117(5) 0.092(4) -0.013(4) -0.006(4) -0.009(4)
C10' 0.149(9) 0.125(8) 0.120(7) 0.005(7) 0.001(7) -0.056(8)
C11 0.167(8) 0.091(5) 0.137(7) 0.007(6) -0.036(6) -0.036(6)
C12 0.136(7) 0.096(5) 0.128(6) -0.032(5) -0.039(6) 0.001(5)
C13 0.186(12) 0.116(9) 0.232(14) 0.034(9) -0.054(11) -0.066(9)
C14 0.094(6) 0.134(8) 0.102(6) -0.006(6) -0.020(5) -0.016(6)
C15 0.105(8) 0.38(2) 0.109(8) -0.007(12) 0.006(7) 0.014(12)
C1 0.106(6) 0.147(7) 0.139(6) -0.048(6) -0.007(5) 0.026(6)
O1 0.079(5) 0.078(4) 0.115(6) 0.004(4) 0.014(6) -0.004(5)
O2 0.088(5) 0.084(4) 0.115(5) 0.017(4) 0.020(5) -0.006(4)
O1A 0.087(7) 0.076(6) 0.106(7) 0.009(6) 0.001(7) -0.005(6)
O2A 0.095(7) 0.077(6) 0.113(7) -0.001(6) -0.003(7) -0.006(7)
O3 0.098(4) 0.102(4) 0.083(3) -0.020(3) -0.010(3) 0.001(3)
O4 0.167(7) 0.137(6) 0.195(8) -0.087(6) -0.063(6) 0.030(6)
O5 0.225(9) 0.187(8) 0.091(4) 0.033(5) 0.009(5) 0.010(8)
O6 0.143(7) 0.269(11) 0.130(6) -0.001(7) -0.032(6) 0.087(7)
C1' 0.164(8) 0.134(6) 0.079(5) 0.022(5) -0.001(6) 0.023(6)
C2 0.123(7) 0.186(8) 0.163(8) -0.054(7) -0.015(7) 0.039(7)
C2' 0.184(9) 0.138(7) 0.134(7) 0.030(7) -0.024(7) -0.017(8)
C3 0.129(7) 0.196(8) 0.133(7) -0.046(7) -0.013(6) 0.026(7)
C3' 0.218(9) 0.113(6) 0.117(7) -0.004(6) -0.033(7) 0.004(7)

loop_
_atom_type_symbol
_atom_type_description
_atom_type_scat_dispersion_real
_atom_type_scat_dispersion_imag
_atom_type_scat_source
C C 0.0181 0.0091 'International Tables Vol C Tables 4.2.6.8 and 6.1.1.4'
O O 0.0492 0.0322 'International Tables Vol C Tables 4.2.6.8 and 6.1.1.4'
H H 0.0000 0.0000 'International Tables Vol C Tables 4.2.6.8 and 6.1.1.4'

loop_
_geom_angle_atom_site_label_1
_geom_angle_atom_site_label_2
_geom_angle_atom_site_label_3
_geom_angle
_geom_angle_site_symmetry_1
_geom_angle_site_symmetry_3
_geom_angle_publ_flag
C15 C4 C3 133.9(16) . . ?
C15 C4 C5 118.6(16) . . ?
C3 C4 C5 107.4(10) . . ?
C3' C4' O6 104.0(11) . . ?
C3' C4' C5' 110.0(10) . . ?
O6 C4' C5' 107.0(9) . . ?
C6 C5 C10 112.4(9) . . ?
C6 C5 C4 126.8(11) . . ?
C10 C5 C4 100.1(9) . . ?
C4' C5' C1' 104.0(8) . . ?
C4' C5' C6' 120.9(7) . . ?
C1' C5' C6' 109.5(8) . . ?
C7 C6 C5 112.2(9) . . ?
C7' C6' C8 114.1(7) . . ?
C7' C6' C5' 114.2(8) . . ?
C8 C6' C5' 116.3(7) . . ?
C11 C7 C6 130.6(11) . . ?
C11 C7 C8 106.1(9) . . ?
C6 C7 C8 120.3(9) . . ?
O2 C7' C6' 113.0(8) . . ?
O2 C7' C10' 93.1(9) . . ?
C6' C7' C10' 114.6(8) . . ?
O2 C7' C8' 113.9(9) . . ?
C6' C7' C8' 112.5(9) . . ?
C10' C7' C8' 108.4(9) . . ?
C6' C7' O2A 94.0(10) . . ?
C10' C7' O2A 132.5(13) . . ?
C8' C7' O2A 92.7(11) . . ?
O3 C8 C6' 109.1(6) . . ?
O3 C8 C7 105.2(6) . . ?
C6' C8 C7 114.0(6) . . ?
O3 C8 C9 105.9(6) . . ?
C6' C8 C9 110.8(6) . . ?
C7 C8 C9 111.4(7) . . ?
O1A C9 C10 131.4(11) . . ?
O1 C9 C10 100.5(8) . . ?
O1A C9 C8 109.5(10) . . ?
O1 C9 C8 109.4(7) . . ?
C10 C9 C8 113.8(7) . . ?
C5 C10 C14 112.0(8) . . ?
C5 C10 C1 103.1(9) . . ?
C14 C10 C1 111.2(9) . . ?
C5 C10 C9 109.7(8) . . ?
C14 C10 C9 107.3(7) . . ?
C1 C10 C9 113.6(8) . . ?
C7 C11 C12 110.2(9) . . ?
C7 C11 C13 123.5(13) . . ?
C12 C11 C13 126.0(12) . . ?
O4 C12 O3 118.2(12) . . ?
O4 C12 C11 131.1(12) . . ?
O3 C12 C11 110.5(9) . . ?
C3 C1 C2 57.3(8) . . ?
C3 C1 C10 109.4(13) . . ?
C2 C1 C10 116.9(11) . . ?
O2 O1 C9 101.4(9) . . ?
C7' O2 O1 102.4(9) . . ?
C9 O1A O2A 97.9(19) . . ?
O1A O2A C7' 102.1(18) . . ?
C12 O3 C8 107.6(7) . . ?
O5 C1' C5' 127.5(12) . . ?
O5 C1' C2' 125.1(12) . . ?
C5' C1' C2' 106.8(10) . . ?
C3 C2 C1 58.2(9) . . ?
C3' C2' C1' 107.0(12) . . ?
C2 C3 C1 64.5(9) . . ?
C2 C3 C4 118.4(14) . . ?
C1 C3 C4 106.3(12) . . ?
C2' C3' C9' 116.5(16) . . ?
C2' C3' C4' 112.0(13) . . ?
C9' C3' C4' 131.3(15) . . ?

loop_
_geom_bond_atom_site_label_1
_geom_bond_atom_site_label_2
_geom_bond_distance
_geom_bond_site_symmetry_2
_geom_bond_publ_flag
C4 C15 1.367(18) . ?
C4 C3 1.48(2) . ?
C4 C5 1.570(16) . ?
C4' C3' 1.431(17) . ?
C4' O6 1.441(14) . ?
C4' C5' 1.496(13) . ?
C5 C6 1.468(17) . ?
C5 C10 1.523(13) . ?
C5' C1' 1.515(15) . ?
C5' C6' 1.556(11) . ?
C6 C7 1.444(15) . ?
C6' C7' 1.504(12) . ?
C6' C8 1.545(11) . ?
C7 C11 1.379(14) . ?
C7 C8 1.551(12) . ?
C7' O2 1.461(13) . ?
C7' C10' 1.531(15) . ?
C7' C8' 1.558(14) . ?
C7' O2A 1.65(3) . ?
C8 O3 1.472(9) . ?
C8 C9 1.558(11) . ?
C9 O1A 1.34(2) . ?
C9 O1 1.492(14) . ?
C9 C10 1.546(12) . ?
C9' C3' 1.404(17) . ?
C10 C14 1.526(12) . ?
C10 C1 1.544(15) . ?
C11 C12 1.437(16) . ?
C11 C13 1.497(16) . ?
C12 O4 1.223(12) . ?
C12 O3 1.389(12) . ?
C1 C3 1.440(17) . ?
C1 C2 1.528(16) . ?
O1 O2 1.479(17) . ?
O1A O2A 1.40(4) . ?
O5 C1' 1.225(14) . ?
C1' C2' 1.554(19) . ?
C2 C3 1.426(17) . ?
C2' C3' 1.376(19) . ?
